data_7010902
loop_
_publ_author_name
'Davies, Sian C.'
'Evans, David J.'
'Henderson, Richard A.'
'Hughes, David L.'
'Longhurst, Steven'

_publ_section_title
;
 Proton affinity of [Fe4S4{SCH2CH(OH)Me}4]2-- in methanol: relevance to
 hydrogen bonding of Fe--S clusters in proteinsElectronic supplementary
 information (ESI) available: kinetic data for the reaction of
 [Fe4S4{SCH2CH(OH)Me}4]2-- with PhS-- in the presence of [NHEt3]+ in
 MeOH at 25 \%C. See http://www.rsc.org/suppdata/dt/b1/b105075n/
;
_journal_issue 23
_journal_name_full 'Journal of the Chemical Society, Dalton Transactions'
_journal_page_first 3470
_journal_paper_doi 10.1039/b105075n
_journal_year 2001
_chemical_formula_moiety '2(C4 H12 N), C12 H28 Fe4 O4 S8'
_chemical_formula_structural (NMe4)2[Fe4S4{SCH2CH(OH)Me}4]
_chemical_formula_sum 'C20 H52 Fe4 N2 O4 S8'
_chemical_formula_weight 864.52
_chemical_name_common steve6
_chemical_name_systematic
; 
? 
;
_space_group_IT_number 14
_symmetry_cell_setting monoclinic
_symmetry_space_group_name_Hall '-P 2yab'
_symmetry_space_group_name_H-M 'P 1 21/a 1'
_atom_sites_solution_hydrogens geom
_atom_sites_solution_primary direct
_atom_sites_solution_secondary difmap
_audit_creation_method SHELXL
_cell_angle_alpha 90.00
_cell_angle_beta 101.37(3)
_cell_angle_gamma 90.00
_cell_formula_units_Z 4
_cell_length_a 19.004(4)
_cell_length_b 10.715(4)
_cell_length_c 19.586(8)
_cell_measurement_reflns_used 25
_cell_measurement_temperature 293(1)
_cell_measurement_theta_max 10
_cell_measurement_theta_min 8
_cell_volume 3910(2)
_computing_cell_refinement 'CAD4/EXPRESS (Enraf-Nonius, 1992)'
_computing_data_collection 'CAD4/EXPRESS (Enraf-Nonius, 1992)'
_computing_data_reduction 'CAD4 (Hursthouse, 1976)'
_computing_molecular_graphics 'ORTEP (Johnson, 1971)'
_computing_publication_material 'SHELXL-93 (Sheldrick, 1993)'
_computing_structure_refinement 'SHELXL-93 (Sheldrick, 1993)'
_computing_structure_solution 'SHELXS-86 (Sheldrick, 1990)'
_diffrn_ambient_temperature 293(1)
_diffrn_measurement_device 'Enraf-Nonius CAD4 diffractometer'
_diffrn_measurement_method 'scintillation counter; \w/\q scans'
_diffrn_radiation_monochromator graphite
_diffrn_radiation_source 'fine-focus sealed tube'
_diffrn_radiation_type Mo-K\a
_diffrn_radiation_wavelength 0.71069
_diffrn_reflns_av_R_equivalents 0.055
_diffrn_reflns_av_sigmaI/netI 0.1072
_diffrn_reflns_limit_h_max 18
_diffrn_reflns_limit_h_min 0
_diffrn_reflns_limit_k_max 10
_diffrn_reflns_limit_k_min 0
_diffrn_reflns_limit_l_max 18
_diffrn_reflns_limit_l_min -18
_diffrn_reflns_number 3794
_diffrn_reflns_theta_max 20.0
_diffrn_reflns_theta_min 2.1
_diffrn_standards_decay_% 8.3
_diffrn_standards_interval_time '10000 s'
_diffrn_standards_number 3
_exptl_absorpt_coefficient_mu 1.908
_exptl_absorpt_correction_T_max 0.165
_exptl_absorpt_correction_T_min 0.107
_exptl_absorpt_correction_type psi-scan
_exptl_crystal_colour black
_exptl_crystal_density_diffrn 1.469
_exptl_crystal_description 'very thin plates'
_exptl_crystal_F_000 1800
_exptl_crystal_size_max 0.57
_exptl_crystal_size_mid 0.55
_exptl_crystal_size_min 0.02
_refine_diff_density_max 0.588
_refine_diff_density_min -0.906
_refine_diff_density_rms 0.147
_refine_ls_extinction_method none
_refine_ls_goodness_of_fit_all 0.966
_refine_ls_goodness_of_fit_obs 1.150
_refine_ls_hydrogen_treatment constr
_refine_ls_matrix_type full
_refine_ls_number_parameters 349
_refine_ls_number_reflns 3641
_refine_ls_number_restraints 0
_refine_ls_restrained_S_all 0.966
_refine_ls_restrained_S_obs 1.150
_refine_ls_R_factor_all 0.1512
_refine_ls_R_factor_obs 0.0897
_refine_ls_shift/esd_max -0.005
_refine_ls_shift/esd_mean 0.001
_refine_ls_structure_factor_coef Fsqd
_refine_ls_weighting_details 'w=1/[\s^2^(Fo^2^)+(0.1602P)^2^] where P=(Fo^2^+2Fc^2^)/3'
_refine_ls_weighting_scheme calc
_refine_ls_wR_factor_all 0.2714
_refine_ls_wR_factor_obs 0.2111
_reflns_number_observed 1670
_reflns_number_total 3641
_reflns_observed_criterion I>2sigma(I)
_cod_data_source_file b105075n.txt
_cod_data_source_block steve6
_cod_depositor_comments
;
The following automatic conversions were performed:

'_refine_ls_weighting_scheme' value 'calc
w=1/[\s^2^(Fo^2^)+(0.1602P)^2^] where P=(Fo^2^+2Fc^2^)/3' was changed
to 'calc'. New tag '_refine_ls_weighting_details' was created. The
value of the new tag was set to 'w=1/[\s^2^(Fo^2^)+(0.1602P)^2^]
where P=(Fo^2^+2Fc^2^)/3'.

Automatic conversion script
Id: cif_fix_values 3143 2015-03-26 13:38:13Z robertas 
;
_cod_original_cell_volume 3910.1(23)
_cod_original_sg_symbol_H-M P21/a
_cod_database_code 7010902

loop_
_symmetry_equiv_pos_as_xyz
'x, y, z'
'-x+1/2, y+1/2, -z'
'-x, -y, -z'
'x-1/2, -y-1/2, z'

loop_
_atom_site_aniso_label
_atom_site_aniso_U_11
_atom_site_aniso_U_22
_atom_site_aniso_U_33
_atom_site_aniso_U_23
_atom_site_aniso_U_13
_atom_site_aniso_U_12
Fe1 0.056(2) 0.069(2) 0.093(2) 0.0021(15) 0.0143(14) -0.0073(14)
Fe2 0.059(2) 0.073(2) 0.084(2) 0.0012(14) 0.0200(14) 0.0038(14)
Fe3 0.060(2) 0.064(2) 0.092(2) 0.0060(15) 0.0205(14) -0.0060(14)
Fe4 0.064(2) 0.066(2) 0.085(2) 0.0033(14) 0.0228(14) -0.0041(14)
S11 0.053(3) 0.087(4) 0.090(3) -0.007(3) 0.008(2) -0.011(3)
S22 0.062(3) 0.076(4) 0.103(4) 0.000(3) 0.032(3) 0.000(3)
S33 0.074(3) 0.060(3) 0.107(4) 0.002(3) 0.023(3) -0.004(3)
S44 0.067(3) 0.093(4) 0.082(3) 0.010(3) 0.013(3) -0.001(3)
S1 0.068(4) 0.133(6) 0.151(6) -0.017(4) 0.014(4) -0.026(4)
S2 0.086(4) 0.122(5) 0.122(5) 0.000(4) 0.042(4) 0.027(4)
S3 0.126(5) 0.081(4) 0.119(5) 0.019(4) 0.030(4) -0.019(4)
S4 0.101(4) 0.118(5) 0.079(3) 0.012(3) 0.030(3) 0.006(4)
C11 0.183(31) 0.216(38) 0.165(26) -0.112(28) 0.079(24) -0.078(29)
C13 0.245(44) 0.279(50) 0.346(55) -0.220(46) 0.126(41) -0.063(38)
O14 0.378(43) 0.213(29) 0.366(37) -0.049(27) 0.241(34) -0.036(28)
C21 0.310(44) 0.057(16) 0.173(27) -0.038(18) 0.137(33) -0.060(21)
C23 0.220(35) 0.129(26) 0.164(26) -0.014(20) 0.031(24) -0.032(25)
C31 0.153(23) 0.094(18) 0.101(17) 0.010(14) 0.049(17) 0.007(16)
C32 0.104(19) 0.096(18) 0.121(19) -0.044(15) -0.010(16) -0.027(15)
C33 0.053(14) 0.122(20) 0.193(24) 0.013(17) 0.040(15) 0.008(14)
O34 0.087(11) 0.133(14) 0.172(15) -0.053(12) -0.008(11) 0.023(10)
C41 0.123(22) 0.191(31) 0.152(22) 0.074(22) 0.083(19) 0.062(21)
C42 0.113(20) 0.085(18) 0.174(26) 0.044(18) 0.037(18) 0.054(16)
C43 0.202(30) 0.170(27) 0.176(25) 0.088(22) 0.142(24) 0.070(23)
O44 0.100(12) 0.156(16) 0.158(14) -0.011(12) 0.031(11) 0.041(12)
N5 0.068(12) 0.111(16) 0.106(13) -0.024(12) 0.036(11) -0.038(11)
C51 0.069(15) 0.181(25) 0.138(20) -0.024(18) 0.053(14) -0.041(16)
C52 0.092(18) 0.106(21) 0.237(32) -0.030(20) 0.060(21) -0.036(15)
C53 0.121(22) 0.159(27) 0.205(28) -0.046(23) 0.081(21) 0.028(20)
C54 0.136(23) 0.128(22) 0.128(19) 0.032(18) 0.050(17) -0.028(18)
N6 0.126(17) 0.121(18) 0.126(16) -0.015(14) 0.049(14) -0.060(15)
C62 0.111(22) 0.204(34) 0.203(30) 0.025(27) 0.007(21) -0.055(23)
C63 0.092(19) 0.278(40) 0.161(24) -0.007(25) 0.070(19) -0.032(23)

loop_
_atom_site_label
_atom_site_type_symbol
_atom_site_fract_x
_atom_site_fract_y
_atom_site_fract_z
_atom_site_U_iso_or_equiv
_atom_site_thermal_displace_type
_atom_site_occupancy
_atom_site_calc_flag
_atom_site_refinement_flags
_atom_site_disorder_group
Fe1 Fe 0.23677(13) 0.0393(2) 0.27556(14) 0.0728(9) Uani 1 d . .
Fe2 Fe 0.09314(13) 0.0763(3) 0.26091(13) 0.0708(9) Uani 1 d . .
Fe3 Fe 0.14584(14) -0.1590(2) 0.25327(14) 0.0715(9) Uani 1 d . .
Fe4 Fe 0.14911(14) 0.0103(2) 0.14780(13) 0.0704(9) Uani 1 d . .
S11 S 0.0494(2) -0.0696(5) 0.1804(2) 0.0776(15) Uani 1 d . .
S22 S 0.2410(3) -0.1169(5) 0.2002(3) 0.0782(15) Uani 1 d . .
S33 S 0.1696(3) 0.1898(5) 0.2085(3) 0.080(2) Uani 1 d . .
S44 S 0.1652(3) -0.0350(5) 0.3476(2) 0.081(2) Uani 1 d . .
S1 S 0.3432(3) 0.1037(7) 0.3364(4) 0.118(2) Uani 1 d . .
S2 S 0.0090(3) 0.1906(6) 0.2971(3) 0.107(2) Uani 1 d . .
S3 S 0.1283(4) -0.3587(5) 0.2781(3) 0.108(2) Uani 1 d . .
S4 S 0.1464(3) 0.0241(6) 0.0325(3) 0.098(2) Uani 1 d . .
C11 C 0.3204(18) 0.1758(38) 0.4116(16) 0.182(15) Uani 1 d . .
C12 C 0.2979(28) 0.3051(54) 0.3967(27) 0.131(16) Uiso 0.60 d P .
C12X C 0.3401(38) 0.2787(77) 0.4463(38) 0.124(21) Uiso 0.40 d P .
C13 C 0.3145(23) 0.3748(44) 0.4710(24) 0.281(26) Uani 1 d . .
O14 O 0.3666(20) 0.3579(27) 0.3797(17) 0.296(16) Uani 1 d . .
C21 C 0.0578(22) 0.3237(22) 0.3448(17) 0.168(15) Uani 1 d . .
C22 C 0.1003(31) 0.2991(54) 0.4090(30) 0.103(31) Uiso 0.47(9) d P .
C22X C 0.0414(37) 0.3631(67) 0.4084(32) 0.145(35) Uiso 0.53(9) d P .
C23 C 0.1039(20) 0.4424(28) 0.4489(15) 0.172(12) Uani 1 d . .
O24 O 0.0773(33) 0.2111(56) 0.4456(23) 0.122(30) Uiso 0.37(8) d P .
O24X O 0.0275(30) 0.2653(42) 0.4503(19) 0.186(22) Uiso 0.63(8) d P .
C31 C 0.0804(13) -0.4230(21) 0.1983(11) 0.113(8) Uani 1 d . .
H31A H 0.0717(13) -0.5105(21) 0.2062(11) 0.135 Uiso 1 calc R .
H31B H 0.0340(13) -0.3822(21) 0.1872(11) 0.135 Uiso 1 calc R .
C32 C 0.1137(12) -0.4141(22) 0.1371(12) 0.111(8) Uani 1 d . .
H32 H 0.1204(12) -0.3250(22) 0.1291(12) 0.133 Uiso 1 calc R .
C33 C 0.1868(10) -0.4743(21) 0.1441(13) 0.120(8) Uani 1 d . .
H33A H 0.2168(29) -0.4487(121) 0.1872(42) 0.180 Uiso 1 calc R .
H33B H 0.2083(38) -0.4489(122) 0.1060(48) 0.180 Uiso 1 calc R .
H33C H 0.1817(13) -0.5634(21) 0.1437(85) 0.180 Uiso 1 calc R .
O34 O 0.0665(8) -0.4609(15) 0.0754(9) 0.135(6) Uani 1 d . .
C41 C 0.0875(13) 0.1537(28) 0.0101(14) 0.148(11) Uani 1 d . .
H41A H 0.0456(13) 0.1251(28) -0.0228(14) 0.177 Uiso 1 calc R .
H41B H 0.0713(13) 0.1804(28) 0.0517(14) 0.177 Uiso 1 calc R .
C42 C 0.1151(14) 0.2574(23) -0.0185(15) 0.123(9) Uani 1 d . .
H42 H 0.1586(14) 0.2799(23) 0.0151(15) 0.147 Uiso 1 calc R .
C43 C 0.1387(16) 0.2421(26) -0.0860(14) 0.168(13) Uani 1 d . .
H43A H 0.1677(116) 0.3121(127) -0.0934(65) 0.253 Uiso 1 calc R .
H43B H 0.0974(16) 0.2376(246) -0.1231(21) 0.253 Uiso 1 calc R .
H43C H 0.1662(123) 0.1667(133) -0.0850(53) 0.253 Uiso 1 calc R .
O44 O 0.0707(8) 0.3723(17) -0.0276(8) 0.137(6) Uani 1 d . .
N5 N 0.3765(9) 0.2159(18) 0.1106(10) 0.093(5) Uani 1 d . .
C51 C 0.4450(10) 0.2535(25) 0.0943(11) 0.125(9) Uani 1 d . .
H51A H 0.4380(19) 0.3249(98) 0.0641(73) 0.188 Uiso 1 calc R .
H51B H 0.4643(45) 0.1860(59) 0.0714(81) 0.188 Uiso 1 calc R .
H51C H 0.4780(31) 0.2742(158) 0.1365(14) 0.188 Uiso 1 calc R .
C52 C 0.3305(13) 0.1858(22) 0.0398(15) 0.141(10) Uani 1 d . .
H52A H 0.3313(89) 0.2551(78) 0.0089(35) 0.212 Uiso 1 calc R .
H52B H 0.2820(27) 0.1703(189) 0.0449(22) 0.212 Uiso 1 calc R .
H52C H 0.3491(66) 0.1130(113) 0.0209(49) 0.212 Uiso 1 calc R .
C53 C 0.3415(13) 0.3161(25) 0.1416(14) 0.155(11) Uani 1 d . .
H53A H 0.2940(43) 0.2904(78) 0.1453(102) 0.232 Uiso 1 calc R .
H53B H 0.3386(102) 0.3891(65) 0.1128(59) 0.232 Uiso 1 calc R .
H53C H 0.3687(62) 0.3348(137) 0.1871(47) 0.232 Uiso 1 calc R .
C54 C 0.3858(13) 0.1046(24) 0.1539(12) 0.127(9) Uani 1 d . .
H54A H 0.4088(86) 0.1266(35) 0.2005(25) 0.191 Uiso 1 calc R .
H54B H 0.4150(79) 0.0455(71) 0.1353(54) 0.191 Uiso 1 calc R .
H54C H 0.3397(15) 0.0683(94) 0.1545(74) 0.191 Uiso 1 calc R .
N6 N 0.0796(11) 0.2017(20) 0.6481(10) 0.121(7) Uani 1 d . .
C61 C 0.0394(26) 0.3241(51) 0.6221(25) 0.131(23) Uiso 0.55(5) d P .
C61X C 0.0598(44) 0.3135(84) 0.7011(45) 0.191(39) Uiso 0.45(5) d P .
C62 C 0.0280(14) 0.1193(30) 0.6069(15) 0.176(13) Uani 1 d . .
H62A H 0.0423(74) 0.1020(195) 0.5635(59) 0.264 Uiso 1 calc R .
H62B H -0.0184(30) 0.1583(102) 0.5981(113) 0.264 Uiso 1 calc R .
H62C H 0.0258(102) 0.0426(97) 0.6318(61) 0.264 Uiso 1 calc R .
C63 C 0.1437(13) 0.2148(32) 0.6184(14) 0.171(13) Uani 1 d . .
H63A H 0.1314(28) 0.2559(201) 0.5741(60) 0.256 Uiso 1 calc R .
H63B H 0.1631(72) 0.1338(34) 0.6123(114) 0.256 Uiso 1 calc R .
H63C H 0.1788(51) 0.2635(190) 0.6491(62) 0.256 Uiso 1 calc R .
C64 C 0.0808(26) 0.1965(51) 0.7214(24) 0.113(18) Uiso 0.55(5) d P .
C64X C 0.1109(26) 0.1155(50) 0.7192(23) 0.087(19) Uiso 0.45(5) d P .

loop_
_atom_type_symbol
_atom_type_description
_atom_type_scat_dispersion_real
_atom_type_scat_dispersion_imag
_atom_type_scat_source
C C 0.0033 0.0016 'International Tables Vol C Tables 4.2.6.8 and 6.1.1.4'
H H 0.0000 0.0000 'International Tables Vol C Tables 4.2.6.8 and 6.1.1.4'
Fe Fe 0.3463 0.8444 'International Tables Vol C Tables 4.2.6.8 and 6.1.1.4'
N N 0.0061 0.0033 'International Tables Vol C Tables 4.2.6.8 and 6.1.1.4'
O O 0.0106 0.0060 'International Tables Vol C Tables 4.2.6.8 and 6.1.1.4'
S S 0.1246 0.1234 'International Tables Vol C Tables 4.2.6.8 and 6.1.1.4'

loop_
_geom_angle_atom_site_label_1
_geom_angle_atom_site_label_2
_geom_angle_atom_site_label_3
_geom_angle
_geom_angle_site_symmetry_1
_geom_angle_site_symmetry_3
_geom_angle_publ_flag
S1 Fe1 S22 115.7(2) . . ?
S1 Fe1 S44 111.2(2) . . ?
S22 Fe1 S44 104.4(2) . . ?
S1 Fe1 S33 115.4(3) . . ?
S22 Fe1 S33 103.6(2) . . ?
S44 Fe1 S33 105.4(2) . . ?
S1 Fe1 Fe2 142.4(2) . . ?
S22 Fe1 Fe2 101.8(2) . . ?
S44 Fe1 Fe2 53.79(14) . . ?
S33 Fe1 Fe2 53.44(14) . . ?
S1 Fe1 Fe3 143.4(2) . . ?
S22 Fe1 Fe3 54.24(14) . . ?
S44 Fe1 Fe3 52.5(2) . . ?
S33 Fe1 Fe3 101.1(2) . . ?
Fe2 Fe1 Fe3 60.25(10) . . ?
S1 Fe1 Fe4 147.4(2) . . ?
S22 Fe1 Fe4 53.7(2) . . ?
S44 Fe1 Fe4 101.3(2) . . ?
S33 Fe1 Fe4 52.29(15) . . ?
Fe2 Fe1 Fe4 60.14(9) . . ?
Fe3 Fe1 Fe4 60.76(10) . . ?
S2 Fe2 S11 114.3(2) . . ?
S2 Fe2 S33 114.1(2) . . ?
S11 Fe2 S33 103.5(2) . . ?
S2 Fe2 S44 114.2(2) . . ?
S11 Fe2 S44 103.9(2) . . ?
S33 Fe2 S44 105.6(2) . . ?
S2 Fe2 Fe1 144.3(2) . . ?
S11 Fe2 Fe1 101.3(2) . . ?
S33 Fe2 Fe1 53.92(15) . . ?
S44 Fe2 Fe1 53.50(14) . . ?
S2 Fe2 Fe3 144.7(2) . . ?
S11 Fe2 Fe3 53.89(15) . . ?
S33 Fe2 Fe3 101.2(2) . . ?
S44 Fe2 Fe3 52.3(2) . . ?
Fe1 Fe2 Fe3 59.92(10) . . ?
S2 Fe2 Fe4 144.6(2) . . ?
S11 Fe2 Fe4 53.39(15) . . ?
S33 Fe2 Fe4 52.46(15) . . ?
S44 Fe2 Fe4 101.2(2) . . ?
Fe1 Fe2 Fe4 60.29(10) . . ?
Fe3 Fe2 Fe4 60.70(10) . . ?
S3 Fe3 S44 113.3(2) . . ?
S3 Fe3 S11 113.5(2) . . ?
S44 Fe3 S11 104.2(2) . . ?
S3 Fe3 S22 116.8(2) . . ?
S44 Fe3 S22 103.9(2) . . ?
S11 Fe3 S22 103.8(2) . . ?
S3 Fe3 Fe1 146.2(2) . . ?
S44 Fe3 Fe1 53.83(15) . . ?
S11 Fe3 Fe1 100.2(2) . . ?
S22 Fe3 Fe1 52.28(15) . . ?
S3 Fe3 Fe2 143.3(2) . . ?
S44 Fe3 Fe2 53.91(15) . . ?
S11 Fe3 Fe2 52.59(15) . . ?
S22 Fe3 Fe2 100.0(2) . . ?
Fe1 Fe3 Fe2 59.82(10) . . ?
S3 Fe3 Fe4 145.0(2) . . ?
S44 Fe3 Fe4 101.7(2) . . ?
S11 Fe3 Fe4 52.70(14) . . ?
S22 Fe3 Fe4 52.93(15) . . ?
Fe1 Fe3 Fe4 59.93(10) . . ?
Fe2 Fe3 Fe4 59.73(10) . . ?
S4 Fe4 S33 116.1(2) . . ?
S4 Fe4 S11 116.6(2) . . ?
S33 Fe4 S11 103.8(2) . . ?
S4 Fe4 S22 110.6(2) . . ?
S33 Fe4 S22 103.5(2) . . ?
S11 Fe4 S22 104.7(2) . . ?
S4 Fe4 Fe2 149.3(2) . . ?
S33 Fe4 Fe2 53.54(15) . . ?
S11 Fe4 Fe2 52.64(14) . . ?
S22 Fe4 Fe2 100.1(2) . . ?
S4 Fe4 Fe1 143.0(2) . . ?
S33 Fe4 Fe1 53.86(15) . . ?
S11 Fe4 Fe1 100.2(2) . . ?
S22 Fe4 Fe1 52.09(15) . . ?
Fe2 Fe4 Fe1 59.57(10) . . ?
S4 Fe4 Fe3 142.6(2) . . ?
S33 Fe4 Fe3 101.1(2) . . ?
S11 Fe4 Fe3 53.24(14) . . ?
S22 Fe4 Fe3 53.25(14) . . ?
Fe2 Fe4 Fe3 59.58(10) . . ?
Fe1 Fe4 Fe3 59.32(10) . . ?
Fe2 S11 Fe4 74.0(2) . . ?
Fe2 S11 Fe3 73.5(2) . . ?
Fe4 S11 Fe3 74.1(2) . . ?
Fe1 S22 Fe4 74.2(2) . . ?
Fe1 S22 Fe3 73.5(2) . . ?
Fe4 S22 Fe3 73.8(2) . . ?
Fe4 S33 Fe2 74.0(2) . . ?
Fe4 S33 Fe1 73.9(2) . . ?
Fe2 S33 Fe1 72.6(2) . . ?
Fe3 S44 Fe1 73.7(2) . . ?
Fe3 S44 Fe2 73.8(2) . . ?
Fe1 S44 Fe2 72.7(2) . . ?
C11 S1 Fe1 103.4(11) . . ?
C21 S2 Fe2 105.3(12) . . ?
C31 S3 Fe3 104.6(8) . . ?
C41 S4 Fe4 100.8(8) . . ?
C12X C11 S1 134.4(40) . . ?
C12 C11 S1 110.7(33) . . ?
C11 C12 O14 99.6(36) . . ?
C11 C12 C13 105.2(39) . . ?
O14 C12 C13 90.1(35) . . ?
C13 C12X C11 141.8(68) . . ?
C13 C12X O14 94.6(52) . . ?
C11 C12X O14 96.9(49) . . ?
C22 C21 S2 117.2(30) . . ?
C22X C21 S2 120.1(33) . . ?
O24 C22 C21 116.0(50) . . ?
O24 C22 C23 112.4(47) . . ?
C21 C22 C23 101.9(37) . . ?
O24X C22X C21 113.4(57) . . ?
O24X C22X C23 109.1(47) . . ?
C21 C22X C23 109.7(46) . . ?
C32 C31 S3 117.6(17) . . ?
O34 C32 C31 111.4(20) . . ?
O34 C32 C33 109.6(19) . . ?
C31 C32 C33 115.8(21) . . ?
C42 C41 S4 116.9(17) . . ?
C41 C42 O44 117.4(22) . . ?
C41 C42 C43 118.3(25) . . ?
O44 C42 C43 104.4(20) . . ?
C54 N5 C51 110.1(19) . . ?
C54 N5 C53 112.0(19) . . ?
C51 N5 C53 112.9(19) . . ?
C54 N5 C52 109.9(18) . . ?
C51 N5 C52 103.7(16) . . ?
C53 N5 C52 107.9(19) . . ?
C64 N6 C62 114.3(25) . . ?
C64 N6 C63 123.8(27) . . ?
C62 N6 C63 111.4(21) . . ?
C64 N6 C61 105.8(31) . . ?
C62 N6 C61 95.6(25) . . ?
C63 N6 C61 100.6(24) . . ?
C62 N6 C61X 125.0(34) . . ?
C63 N6 C61X 119.1(34) . . ?
C62 N6 C64X 102.5(23) . . ?
C63 N6 C64X 101.4(24) . . ?
C61X N6 C64X 88.1(34) . . ?

loop_
_geom_bond_atom_site_label_1
_geom_bond_atom_site_label_2
_geom_bond_distance
_geom_bond_site_symmetry_2
_geom_bond_publ_flag
Fe1 S1 2.243(6) . ?
Fe1 S22 2.244(6) . ?
Fe1 S44 2.287(6) . ?
Fe1 S33 2.301(6) . ?
Fe1 Fe2 2.717(4) . ?
Fe1 Fe3 2.720(4) . ?
Fe1 Fe4 2.737(4) . ?
Fe2 S2 2.237(6) . ?
Fe2 S11 2.260(6) . ?
Fe2 S33 2.287(5) . ?
Fe2 S44 2.296(5) . ?
Fe2 Fe3 2.729(4) . ?
Fe2 Fe4 2.733(4) . ?
Fe3 S3 2.234(6) . ?
Fe3 S44 2.247(6) . ?
Fe3 S11 2.299(5) . ?
Fe3 S22 2.302(5) . ?
Fe3 Fe4 2.759(4) . ?
Fe4 S4 2.254(6) . ?
Fe4 S33 2.254(6) . ?
Fe4 S11 2.283(5) . ?
Fe4 S22 2.293(6) . ?
S1 C11 1.79(3) . ?
S2 C21 1.85(3) . ?
S3 C31 1.78(2) . ?
S4 C41 1.78(2) . ?
C11 C12X 1.31(8) . ?
C11 C12 1.46(5) . ?
C12 O14 1.52(5) . ?
C12 C13 1.61(6) . ?
C12X C13 1.27(8) . ?
C12X O14 1.71(7) . ?
C21 C22 1.38(5) . ?
C21 C22X 1.41(6) . ?
C22 O24 1.31(6) . ?
C22 C23 1.72(6) . ?
C22X O24X 1.39(6) . ?
C22X C23 1.55(6) . ?
C31 C32 1.47(3) . ?
C32 O34 1.44(2) . ?
C32 C33 1.51(3) . ?
C41 C42 1.39(3) . ?
C42 O44 1.48(2) . ?
C42 C43 1.49(3) . ?
N5 C54 1.45(3) . ?
N5 C51 1.46(2) . ?
N5 C53 1.46(2) . ?
N5 C52 1.52(3) . ?
N6 C64 1.43(5) . ?
N6 C62 1.44(3) . ?
N6 C63 1.46(3) . ?
N6 C61 1.55(5) . ?
N6 C61X 1.67(9) . ?
N6 C64X 1.68(5) . ?
